data_4329526
loop_
_publ_author_name
'Martin D. Peel'
'Stephen P. Thompson'
'Aziz Daoud-Aladine'
'Sharon E. Ashbrook'
'Philip Lightfoot'

_publ_section_title
;
 New Twists on the Perovskite Theme: Crystal Structures of the Elusive
 Phases R and S of NaNbO3
;
_journal_name_full 'Inorganic Chemistry'
_journal_page_first 6876
_journal_page_last 6889
_journal_paper_doi 10.1021/ic3006585
_journal_volume 51
_journal_year 2012
_chemical_formula_sum 'Na Nb O3'
_chemical_formula_weight 163.89
_space_group_IT_number 59
_symmetry_cell_setting orthorhombic
_symmetry_space_group_name_Hall '-P 2ab 2a'
_symmetry_space_group_name_H-M 'P m m n :2'
_cell_angle_alpha 90.0
_cell_angle_beta 90.0
_cell_angle_gamma 90.0
_cell_formula_units_Z 24
_cell_length_a 7.85371(7)
_cell_length_b 23.54620(14)
_cell_length_c 7.85676(7)
_cell_volume 1452.91(2)
_computing_structure_refinement GSAS
_pd_block_id 2012-02-17T11:59|6L-PMMN-TEST3-NEUT_phase1|test||
_pd_phase_name Pmmn
_refine_ls_goodness_of_fit_all 1.33
_refine_ls_matrix_type full
_refine_ls_number_parameters 34
_refine_ls_number_restraints 0
_refine_ls_shift/su_max 0.42
_refine_ls_shift/su_mean 0.03
_cod_data_source_file ic3006585_si_005.cif
_cod_data_source_block 6L-PMMN-TEST3-NEUT_phase_1
_cod_original_cell_volume 1452.913(7)
_cod_original_sg_symbol_H-M 'P m m n'
_cod_database_code 4329526

loop_
_symmetry_equiv_pos_site_id
_symmetry_equiv_pos_as_xyz
1 +x,+y,+z
2 -x+1/2,+y,+z
3 +x,-y+1/2,+z
4 -x+1/2,-y+1/2,+z
-1 -x,-y,-z
-2 +x+1/2,-y,-z
-3 -x,+y+1/2,-z
-4 +x+1/2,+y+1/2,-z

loop_
_atom_site_type_symbol
_atom_site_label
_atom_site_fract_x
_atom_site_fract_y
_atom_site_fract_z
_atom_site_occupancy
_atom_site_thermal_displace_type
_atom_site_U_iso_or_equiv
_atom_site_symmetry_multiplicity
Na Na1 0.25 0.0799(29) 0.262(10) 1.0 Uiso 0.0321(16) 4
Na Na2 0.25 0.0822(31) 0.756(10) 1.0 Uiso 0.0321(16) 4
Na Na3 0.25 0.25 0.221(8) 1.0 Uiso 0.0321(16) 2
Na Na4 0.25 0.25 0.760(14) 1.0 Uiso 0.0321(16) 2
Na Na5 0.25 0.5831(30) 0.258(10) 1.0 Uiso 0.0321(16) 4
Na Na6 0.25 0.5795(28) 0.743(10) 1.0 Uiso 0.0321(16) 4
Na Na7 0.25 0.75 0.233(13) 1.0 Uiso 0.0321(16) 2
Na Na8 0.25 0.75 0.721(6) 1.0 Uiso 0.0321(16) 2
Nb Nb1 0.0 0.0 0.0 1.0 Uiso 0.00798(23) 4
Nb Nb2 0.0 0.0 0.5 1.0 Uiso 0.00798(23) 4
Nb Nb3 -0.0010(21) 0.1682(6) -0.0018(32) 1.0 Uiso 0.00798(23) 8
Nb Nb4 0.0026(21) 0.1659(6) 0.4993(32) 1.0 Uiso 0.00798(23) 8
O O1 0.03153(26) -0.00925(4) 0.25 1.0 Uiso 0.01785(21) 8
O O2 -0.01577(13) 0.17592(4) 0.25 1.0 Uiso 0.01785(21) 8
O O3 0.01577(13) 0.15743(4) 0.75 1.0 Uiso 0.01785(21) 8
O O4 -0.02524(13) 0.08333 0.02774(13) 1.0 Uiso 0.01785(21) 8
O O5 0.02524(13) 0.08333 0.47226(13) 1.0 Uiso 0.01785(21) 8
O O6 0.02524(13) 0.25 -0.02774(13) 1.0 Uiso 0.01785(21) 4
O O7 -0.02524(13) 0.25 0.52774(13) 1.0 Uiso 0.01785(21) 4
O O8 0.25 0.00841(4) -0.03153(26) 1.0 Uiso 0.01785(21) 4
O O9 0.25 -0.00841(4) 0.53153(26) 1.0 Uiso 0.01785(21) 4
O O10 0.25 0.15825(4) 0.01577(13) 1.0 Uiso 0.01785(21) 4
O O11 0.25 0.17508(4) 0.48423(13) 1.0 Uiso 0.01785(21) 4
O O12 0.25 0.67508(4) 0.01577(13) 1.0 Uiso 0.01785(21) 4
O O13 0.25 0.65825(4) 0.48423(13) 1.0 Uiso 0.01785(21) 4

loop_
_atom_type_symbol
_atom_type_number_in_cell
Na 24.0
Nb 24.0
O 72.0
